data_4088429
loop_
_publ_author_name
'Wei, Baosheng'
'Li, Heng'
'Zhang, Wen-Xiong'
'Xi, Zhenfeng'

_publ_section_title
;
 Calcium-Mediated C--H and C--F Bond Cleavage: Synthesis of Indenes and
 Perfluorodibenzopentalenes from 1,4-Dilithio-1,3-butadienes
;
_journal_issue 10
_journal_name_full Organometallics
_journal_page_first 1458
_journal_paper_doi 10.1021/acs.organomet.6b00073
_journal_volume 35
_journal_year 2016
_chemical_formula_moiety 'C44 H58 Li2 Si4'
_chemical_formula_sum 'C44 H58 Li2 Si4'
_chemical_formula_weight 713.14
_space_group_crystal_system monoclinic
_space_group_IT_number 14
_space_group_name_Hall '-P 2ybc'
_space_group_name_H-M_alt 'P 1 21/c 1'
_atom_sites_solution_hydrogens geom
_audit_creation_date 2015-10-26
_audit_creation_method
;
Olex2 1.2
(compiled 2015.09.30 svn.r3233 for OlexSys, GUI svn.r5103)
;
_cell_angle_alpha 90
_cell_angle_beta 111.783(6)
_cell_angle_gamma 90
_cell_formula_units_Z 2
_cell_length_a 9.7464(5)
_cell_length_b 26.0567(11)
_cell_length_c 8.9188(5)
_cell_measurement_reflns_used 3648
_cell_measurement_temperature 100.01(10)
_cell_measurement_theta_max 29.2080
_cell_measurement_theta_min 3.9540
_cell_volume 2103.3(2)
_computing_cell_refinement
;
CrysAlisPro, Agilent Technologies,
Version 1.171.36.24 (release 03-12-2012 CrysAlis171 .NET)
(compiled Dec  3 2012,18:21:49)
;
_computing_data_collection
;
CrysAlisPro, Agilent Technologies,
Version 1.171.36.24 (release 03-12-2012 CrysAlis171 .NET)
(compiled Dec  3 2012,18:21:49)
;
_computing_data_reduction
;
CrysAlisPro, Agilent Technologies,
Version 1.171.36.24 (release 03-12-2012 CrysAlis171 .NET)
(compiled Dec  3 2012,18:21:49)
;
_computing_molecular_graphics 'Olex2 (Dolomanov et al., 2009)'
_computing_publication_material 'Olex2 (Dolomanov et al., 2009)'
_computing_structure_refinement 'XL (Sheldrick, 2008)'
_computing_structure_solution 'SIR2004 (Burla et al., 2007)'
_diffrn_ambient_temperature 100.01(10)
_diffrn_detector_area_resol_mean 10.3914
_diffrn_measured_fraction_theta_full 0.998
_diffrn_measured_fraction_theta_max 0.998
_diffrn_measurement_details
;
#__ type_ start__ end____ width___ exp.time_
  1 omega  -49.00   29.00   1.0000    2.9800
omega____ theta____ kappa____ phi______ frames
    -       11.5979  -57.0000   60.0000 78

#__ type_ start__ end____ width___ exp.time_
  2 omega    3.00   77.00   1.0000    2.9800
omega____ theta____ kappa____ phi______ frames
    -       11.5979   19.0000 -150.0000 74

#__ type_ start__ end____ width___ exp.time_
  3 omega   -5.00   27.00   1.0000    2.9800
omega____ theta____ kappa____ phi______ frames
    -      -12.3792  -99.0000  -60.0000 32
;
_diffrn_measurement_device_type 'SuperNova, Dual, Cu at zero, Atlas'
_diffrn_measurement_method '\w scans'
_diffrn_orient_matrix_UB_11 0.0498540000
_diffrn_orient_matrix_UB_12 0.0067223000
_diffrn_orient_matrix_UB_13 -0.0379348000
_diffrn_orient_matrix_UB_21 -0.0028988000
_diffrn_orient_matrix_UB_22 0.0260323000
_diffrn_orient_matrix_UB_23 0.0219084000
_diffrn_orient_matrix_UB_31 0.0603522000
_diffrn_orient_matrix_UB_32 -0.0042976000
_diffrn_orient_matrix_UB_33 0.0735986000
_diffrn_radiation_monochromator mirror
_diffrn_radiation_type MoK\a
_diffrn_radiation_wavelength 0.71073
_diffrn_reflns_av_R_equivalents 0.0276
_diffrn_reflns_av_unetI/netI 0.0403
_diffrn_reflns_Laue_measured_fraction_full 0.998
_diffrn_reflns_Laue_measured_fraction_max 0.998
_diffrn_reflns_limit_h_max 11
_diffrn_reflns_limit_h_min -12
_diffrn_reflns_limit_k_max 32
_diffrn_reflns_limit_k_min -26
_diffrn_reflns_limit_l_max 8
_diffrn_reflns_limit_l_min -11
_diffrn_reflns_number 8956
_diffrn_reflns_point_group_measured_fraction_full 0.998
_diffrn_reflns_point_group_measured_fraction_max 0.998
_diffrn_reflns_theta_full 25.242
_diffrn_reflns_theta_max 26.021
_diffrn_reflns_theta_min 2.914
_diffrn_source 'SuperNova (Mo) X-ray Source'
_exptl_absorpt_coefficient_mu 0.170
_exptl_absorpt_correction_T_max 1.00000
_exptl_absorpt_correction_T_min 0.62091
_exptl_absorpt_correction_type multi-scan
_exptl_absorpt_process_details
;
CrysAlisPro, Agilent Technologies,
Version 1.171.36.24 (release 03-12-2012 CrysAlis171 .NET)
(compiled Dec  3 2012,18:21:49)
Empirical absorption correction using spherical harmonics,
 implemented in SCALE3 ABSPACK scaling algorithm.
;
_exptl_crystal_colour 'light yellow'
_exptl_crystal_colour_modifier light
_exptl_crystal_colour_primary yellow
_exptl_crystal_density_diffrn 1.126
_exptl_crystal_description
;
;
_exptl_crystal_F_000 768
_exptl_crystal_size_max 0.2
_exptl_crystal_size_mid 0.1
_exptl_crystal_size_min 0.1
_refine_diff_density_max 0.376
_refine_diff_density_min -0.305
_refine_diff_density_rms 0.047
_refine_ls_extinction_method none
_refine_ls_goodness_of_fit_ref 1.052
_refine_ls_hydrogen_treatment constr
_refine_ls_matrix_type full
_refine_ls_number_parameters 232
_refine_ls_number_reflns 4120
_refine_ls_number_restraints 0
_refine_ls_restrained_S_all 1.052
_refine_ls_R_factor_all 0.0473
_refine_ls_R_factor_gt 0.0393
_refine_ls_shift/su_max 0.001
_refine_ls_shift/su_mean 0.000
_refine_ls_structure_factor_coef Fsqd
_refine_ls_weighting_details 'w=1/[\s^2^(Fo^2^)+(0.0345P)^2^+1.1252P] where P=(Fo^2^+2Fc^2^)/3'
_refine_ls_weighting_scheme calc
_refine_ls_wR_factor_gt 0.0908
_refine_ls_wR_factor_ref 0.0957
_reflns_Friedel_coverage 0.000
_reflns_number_gt 3553
_reflns_number_total 4120
_reflns_threshold_expression 'I > 2\s(I)'
_cod_data_source_file om6b00073_si_002.cif
_cod_data_source_block 12dec25f
_cod_database_code 4088429
_shelxl_version_number 2014-3
_chemical_oxdiff_formula 'C H Si Ba O'
_shelx_space_group_comment
;
The symmetry employed for this shelxl refinement is uniquely defined
by the following loop, which should always be used as a source of
symmetry information in preference to the above space-group names.
They are only intended as comments.
;
_shelx_estimated_absorpt_t_max 0.983
_shelx_estimated_absorpt_t_min 0.967
_reflns_odcompleteness_completeness 99.75
_reflns_odcompleteness_iscentric 1
_reflns_odcompleteness_theta 26.32
_olex2_refinement_description
;
1. Fixed Uiso
 At 1.2 times of:
  All C(H) groups, All C(H,H) groups
 At 1.5 times of:
  All C(H,H,H) groups
2.a Ternary CH refined with riding coordinates:
 C3(H3), C4(H4), C5(H5), C6(H6)
2.b Secondary CH2 refined with riding coordinates:
 C10(H10A,H10B)
2.c Aromatic/amide H refined with riding coordinates:
 C18(H18), C19(H19), C20(H20), C21(H21), C22(H22)
2.d Idealised Me refined as rotating group:
 C11(H11A,H11B,H11C), C12(H12A,H12B,H12C), C13(H13A,H13B,H13C), C14(H14A,H14B,
 H14C), C15(H15A,H15B,H15C), C16(H16A,H16B,H16C)
;
_olex2_submission_special_instructions 'No special instructions were received'

loop_
_space_group_symop_operation_xyz
'x, y, z'
'-x, y+1/2, -z+1/2'
'-x, -y, -z'
'x, -y-1/2, z-1/2'

loop_
_atom_site_label
_atom_site_type_symbol
_atom_site_fract_x
_atom_site_fract_y
_atom_site_fract_z
_atom_site_U_iso_or_equiv
_atom_site_adp_type
_atom_site_occupancy
_atom_site_site_symmetry_order
_atom_site_calc_flag
_atom_site_refinement_flags_posn
C1 C 0.50496(16) 0.40509(6) 0.37770(19) 0.0142(3) Uani 1 1 d .
C2 C 0.40364(16) 0.42946(6) 0.43552(19) 0.0146(3) Uani 1 1 d .
C3 C 0.25632(17) 0.44647(6) 0.3557(2) 0.0178(3) Uani 1 1 d .
H3 H 0.2110 0.4464 0.2351 0.021 Uiso 1 1 calc R
C4 C 0.17814(17) 0.46547(6) 0.4443(2) 0.0206(4) Uani 1 1 d .
H4 H 0.0741 0.4774 0.3876 0.025 Uiso 1 1 calc R
C5 C 0.24420(18) 0.46898(7) 0.6147(2) 0.0214(4) Uani 1 1 d .
H5 H 0.1871 0.4844 0.6763 0.026 Uiso 1 1 calc R
C6 C 0.38893(18) 0.45407(6) 0.6962(2) 0.0194(4) Uani 1 1 d .
H6 H 0.4378 0.4614 0.8143 0.023 Uiso 1 1 calc R
C7 C 0.47289(17) 0.43329(6) 0.61052(19) 0.0161(3) Uani 1 1 d .
C8 C 0.61793(17) 0.41146(6) 0.66039(19) 0.0158(3) Uani 1 1 d .
C9 C 0.63081(16) 0.39279(6) 0.51461(19) 0.0144(3) Uani 1 1 d .
C10 C 0.47313(17) 0.39097(6) 0.20422(19) 0.0169(3) Uani 1 1 d .
H10A H 0.5676 0.3911 0.1866 0.020 Uiso 1 1 calc R
H10B H 0.4097 0.4180 0.1345 0.020 Uiso 1 1 calc R
C11 C 0.5154(2) 0.27363(7) 0.2131(2) 0.0290(4) Uani 1 1 d .
H11A H 0.5450 0.2711 0.3305 0.043 Uiso 1 1 calc GR
H11B H 0.6026 0.2804 0.1864 0.043 Uiso 1 1 calc GR
H11C H 0.4695 0.2413 0.1629 0.043 Uiso 1 1 calc GR
C12 C 0.3048(2) 0.32660(8) -0.0894(2) 0.0351(5) Uani 1 1 d .
H12A H 0.2512 0.2945 -0.1284 0.053 Uiso 1 1 calc GR
H12B H 0.3861 0.3294 -0.1284 0.053 Uiso 1 1 calc GR
H12C H 0.2372 0.3557 -0.1297 0.053 Uiso 1 1 calc GR
C13 C 0.2285(2) 0.31867(7) 0.2133(3) 0.0308(4) Uani 1 1 d .
H13A H 0.1887 0.2838 0.1895 0.046 Uiso 1 1 calc GR
H13B H 0.1499 0.3435 0.1608 0.046 Uiso 1 1 calc GR
H13C H 0.2671 0.3243 0.3303 0.046 Uiso 1 1 calc GR
C14 C 0.7331(2) 0.46093(7) 0.9982(2) 0.0270(4) Uani 1 1 d .
H14A H 0.7171 0.4936 0.9397 0.040 Uiso 1 1 calc GR
H14B H 0.8209 0.4636 1.0976 0.040 Uiso 1 1 calc GR
H14C H 0.6468 0.4530 1.0253 0.040 Uiso 1 1 calc GR
C15 C 0.7588(2) 0.34619(7) 0.9703(2) 0.0307(4) Uani 1 1 d .
H15A H 0.6575 0.3383 0.9607 0.046 Uiso 1 1 calc GR
H15B H 0.8225 0.3487 1.0847 0.046 Uiso 1 1 calc GR
H15C H 0.7951 0.3188 0.9192 0.046 Uiso 1 1 calc GR
C16 C 0.94968(19) 0.41937(8) 0.8649(2) 0.0304(4) Uani 1 1 d .
H16A H 0.9705 0.3933 0.7972 0.046 Uiso 1 1 calc GR
H16B H 1.0232 0.4170 0.9751 0.046 Uiso 1 1 calc GR
H16C H 0.9542 0.4535 0.8209 0.046 Uiso 1 1 calc GR
C17 C 0.75943(16) 0.36317(6) 0.50950(19) 0.0153(3) Uani 1 1 d .
C18 C 0.79390(17) 0.31573(6) 0.5866(2) 0.0189(4) Uani 1 1 d .
H18 H 0.7344 0.3026 0.6413 0.023 Uiso 1 1 calc R
C19 C 0.91368(18) 0.28751(7) 0.5846(2) 0.0223(4) Uani 1 1 d .
H19 H 0.9357 0.2552 0.6375 0.027 Uiso 1 1 calc R
C20 C 1.00107(18) 0.30640(7) 0.5057(2) 0.0241(4) Uani 1 1 d .
H20 H 1.0833 0.2871 0.5043 0.029 Uiso 1 1 calc R
C21 C 0.96860(18) 0.35345(7) 0.4286(2) 0.0237(4) Uani 1 1 d .
H21 H 1.0287 0.3665 0.3744 0.028 Uiso 1 1 calc R
C22 C 0.84840(18) 0.38152(7) 0.4304(2) 0.0200(4) Uani 1 1 d .
H22 H 0.8265 0.4137 0.3768 0.024 Uiso 1 1 calc R
Li1 Li 0.6305(3) 0.47699(11) 0.5027(4) 0.0217(6) Uani 1 1 d .
Si1 Si 0.38039(5) 0.32705(2) 0.13584(6) 0.01923(13) Uani 1 1 d .
Si2 Si 0.76103(5) 0.40852(2) 0.86794(5) 0.01885(13) Uani 1 1 d .

loop_
_atom_site_aniso_label
_atom_site_aniso_U_11
_atom_site_aniso_U_22
_atom_site_aniso_U_33
_atom_site_aniso_U_23
_atom_site_aniso_U_13
_atom_site_aniso_U_12
C1 0.0160(7) 0.0117(7) 0.0166(8) -0.0002(6) 0.0079(6) -0.0021(6)
C2 0.0159(7) 0.0109(7) 0.0174(8) -0.0012(6) 0.0069(6) -0.0027(6)
C3 0.0171(8) 0.0140(8) 0.0211(8) -0.0015(7) 0.0058(7) -0.0023(6)
C4 0.0143(8) 0.0167(8) 0.0312(10) 0.0000(7) 0.0087(7) 0.0003(6)
C5 0.0236(8) 0.0166(8) 0.0308(10) -0.0010(7) 0.0179(8) 0.0006(7)
C6 0.0238(8) 0.0165(8) 0.0216(9) -0.0018(7) 0.0125(7) -0.0006(7)
C7 0.0185(8) 0.0120(8) 0.0191(8) -0.0008(7) 0.0086(7) -0.0021(6)
C8 0.0178(8) 0.0138(8) 0.0167(8) 0.0002(7) 0.0073(7) -0.0001(6)
C9 0.0157(7) 0.0119(7) 0.0167(8) 0.0009(6) 0.0072(6) -0.0008(6)
C10 0.0179(8) 0.0180(8) 0.0152(8) -0.0009(7) 0.0066(7) 0.0001(6)
C11 0.0288(9) 0.0192(9) 0.0376(11) -0.0044(8) 0.0106(8) 0.0015(8)
C12 0.0331(10) 0.0401(12) 0.0257(10) -0.0128(9) 0.0034(8) 0.0024(9)
C13 0.0274(9) 0.0233(10) 0.0454(12) -0.0075(9) 0.0176(9) -0.0063(8)
C14 0.0374(10) 0.0241(10) 0.0198(9) -0.0016(8) 0.0110(8) -0.0020(8)
C15 0.0418(11) 0.0255(10) 0.0206(9) 0.0038(8) 0.0069(8) 0.0029(9)
C16 0.0212(9) 0.0393(11) 0.0250(10) -0.0018(9) 0.0018(8) -0.0012(8)
C17 0.0140(7) 0.0160(8) 0.0148(8) -0.0030(6) 0.0043(6) -0.0004(6)
C18 0.0179(8) 0.0175(8) 0.0207(8) -0.0001(7) 0.0066(7) -0.0009(6)
C19 0.0230(8) 0.0165(8) 0.0244(9) 0.0009(7) 0.0053(7) 0.0040(7)
C20 0.0180(8) 0.0255(9) 0.0288(9) -0.0038(8) 0.0086(7) 0.0056(7)
C21 0.0225(8) 0.0279(10) 0.0259(9) -0.0012(8) 0.0149(7) 0.0005(7)
C22 0.0221(8) 0.0178(8) 0.0211(8) 0.0010(7) 0.0092(7) 0.0013(7)
Li1 0.0217(14) 0.0163(14) 0.0274(15) 0.0000(12) 0.0095(12) 0.0004(11)
Si1 0.0179(2) 0.0176(2) 0.0214(3) -0.0058(2) 0.00641(19) -0.00059(18)
Si2 0.0215(2) 0.0190(2) 0.0145(2) -0.00038(19) 0.00489(19) 0.00072(18)

loop_
_atom_type_symbol
_atom_type_description
_atom_type_scat_dispersion_real
_atom_type_scat_dispersion_imag
_atom_type_scat_source
C C 0.0033 0.0016 'International Tables Vol C Tables 4.2.6.8 and 6.1.1.4'
H H 0.0000 0.0000 'International Tables Vol C Tables 4.2.6.8 and 6.1.1.4'
Li Li -0.0003 0.0001 'International Tables Vol C Tables 4.2.6.8 and 6.1.1.4'
Si Si 0.0817 0.0704 'International Tables Vol C Tables 4.2.6.8 and 6.1.1.4'

loop_
_geom_angle_atom_site_label_1
_geom_angle_atom_site_label_2
_geom_angle_atom_site_label_3
_geom_angle
_geom_angle_site_symmetry_1
_geom_angle_site_symmetry_3
C2 C1 C10 125.13(14) . .
C2 C1 Li1 77.03(11) . .
C9 C1 C2 106.60(14) . .
C9 C1 C10 127.99(14) . .
C9 C1 Li1 68.17(11) . .
C10 C1 Li1 124.70(13) . .
C1 C2 C7 108.14(13) . .
C1 C2 Li1 132.03(12) . 3_666
C1 C2 Li1 67.84(11) . .
C3 C2 C1 131.96(15) . .
C3 C2 C7 119.81(14) . .
C3 C2 Li1 67.66(11) . 3_666
C3 C2 Li1 129.05(13) . .
C7 C2 Li1 71.36(11) . .
C7 C2 Li1 75.41(11) . 3_666
Li1 C2 Li1 68.63(11) . 3_666
C2 C3 H3 120.0 . .
C2 C3 Li1 79.24(11) . 3_666
C4 C3 C2 119.87(15) . .
C4 C3 H3 120.0 . .
C4 C3 Li1 69.12(12) . 3_666
Li1 C3 H3 120.0 3_666 .
C3 C4 H4 119.6 . .
C3 C4 C5 120.70(15) . .
C3 C4 Li1 76.89(12) . 3_666
C5 C4 H4 119.6 . .
C5 C4 Li1 74.12(12) . 3_666
Li1 C4 H4 119.6 3_666 .
C4 C5 H5 119.4 . .
C4 C5 Li1 70.44(12) . 3_666
C6 C5 C4 121.02(15) . .
C6 C5 H5 119.4 . .
C6 C5 Li1 78.74(12) . 3_666
Li1 C5 H5 119.4 3_666 .
C5 C6 H6 119.7 . .
C5 C6 C7 120.32(16) . .
C5 C6 Li1 68.18(12) . 3_666
C7 C6 H6 119.7 . .
C7 C6 Li1 78.32(12) . 3_666
Li1 C6 H6 119.7 3_666 .
C2 C7 Li1 71.73(11) . 3_666
C2 C7 Li1 73.26(11) . .
C6 C7 C2 118.24(14) . .
C6 C7 C8 133.20(15) . .
C6 C7 Li1 128.50(13) . .
C6 C7 Li1 69.36(11) . 3_666
C8 C7 C2 108.48(14) . .
C8 C7 Li1 132.37(13) . 3_666
C8 C7 Li1 66.77(11) . .
Li1 C7 Li1 68.17(11) . 3_666
C7 C8 C9 105.13(13) . .
C7 C8 Li1 77.31(12) . .
C7 C8 Si2 127.89(12) . .
C9 C8 Li1 69.33(12) . .
C9 C8 Si2 126.98(12) . .
Si2 C8 Li1 117.37(10) . .
C1 C9 C8 111.52(14) . .
C1 C9 C17 124.33(14) . .
C1 C9 Li1 75.27(12) . .
C8 C9 C17 124.14(14) . .
C8 C9 Li1 72.94(12) . .
C17 C9 Li1 120.20(13) . .
C1 C10 H10A 108.3 . .
C1 C10 H10B 108.3 . .
C1 C10 Si1 116.06(11) . .
H10A C10 H10B 107.4 . .
Si1 C10 H10A 108.3 . .
Si1 C10 H10B 108.3 . .
H11A C11 H11B 109.5 . .
H11A C11 H11C 109.5 . .
H11B C11 H11C 109.5 . .
Si1 C11 H11A 109.5 . .
Si1 C11 H11B 109.5 . .
Si1 C11 H11C 109.5 . .
H12A C12 H12B 109.5 . .
H12A C12 H12C 109.5 . .
H12B C12 H12C 109.5 . .
Si1 C12 H12A 109.5 . .
Si1 C12 H12B 109.5 . .
Si1 C12 H12C 109.5 . .
H13A C13 H13B 109.5 . .
H13A C13 H13C 109.5 . .
H13B C13 H13C 109.5 . .
Si1 C13 H13A 109.5 . .
Si1 C13 H13B 109.5 . .
Si1 C13 H13C 109.5 . .
H14A C14 H14B 109.5 . .
H14A C14 H14C 109.5 . .
H14B C14 H14C 109.5 . .
Si2 C14 H14A 109.5 . .
Si2 C14 H14B 109.5 . .
Si2 C14 H14C 109.5 . .
H15A C15 H15B 109.5 . .
H15A C15 H15C 109.5 . .
H15B C15 H15C 109.5 . .
Si2 C15 H15A 109.5 . .
Si2 C15 H15B 109.5 . .
Si2 C15 H15C 109.5 . .
H16A C16 H16B 109.5 . .
H16A C16 H16C 109.5 . .
H16B C16 H16C 109.5 . .
Si2 C16 H16A 109.5 . .
Si2 C16 H16B 109.5 . .
Si2 C16 H16C 109.5 . .
C18 C17 C9 119.79(14) . .
C22 C17 C9 121.92(15) . .
C22 C17 C18 118.29(15) . .
C17 C18 H18 119.5 . .
C19 C18 C17 120.97(16) . .
C19 C18 H18 119.5 . .
C18 C19 H19 120.0 . .
C20 C19 C18 119.94(16) . .
C20 C19 H19 120.0 . .
C19 C20 H20 120.0 . .
C19 C20 C21 119.90(16) . .
C21 C20 H20 120.0 . .
C20 C21 H21 120.0 . .
C20 C21 C22 120.00(16) . .
C22 C21 H21 120.0 . .
C17 C22 H22 119.6 . .
C21 C22 C17 120.90(16) . .
C21 C22 H22 119.6 . .
C1 Li1 C2 143.08(13) . 3_666
C1 Li1 C2 35.13(7) . .
C1 Li1 C3 174.42(15) . 3_666
C1 Li1 C4 151.58(15) . 3_666
C1 Li1 C5 123.09(14) . 3_666
C1 Li1 C6 111.06(13) . 3_666
C1 Li1 C7 119.17(12) . 3_666
C1 Li1 C7 59.81(9) . .
C2 Li1 C2 111.37(11) . 3_666
C2 Li1 C6 112.03(12) . 3_666
C2 Li1 C7 32.86(6) 3_666 3_666
C2 Li1 C7 100.27(11) . 3_666
C3 Li1 C2 33.10(6) 3_666 3_666
C3 Li1 C2 139.38(14) 3_666 .
C3 Li1 C6 70.89(10) 3_666 3_666
C3 Li1 C7 59.51(8) 3_666 3_666
C4 Li1 C2 170.26(15) 3_666 .
C4 Li1 C2 59.55(9) 3_666 3_666
C4 Li1 C3 33.99(7) 3_666 3_666
C4 Li1 C5 35.44(7) 3_666 3_666
C4 Li1 C6 61.07(9) 3_666 3_666
C4 Li1 C7 145.40(15) 3_666 .
C4 Li1 C7 70.21(9) 3_666 3_666
C5 Li1 C2 141.14(14) 3_666 .
C5 Li1 C2 69.77(9) 3_666 3_666
C5 Li1 C3 61.49(9) 3_666 3_666
C5 Li1 C6 33.08(7) 3_666 3_666
C5 Li1 C7 58.54(8) 3_666 3_666
C5 Li1 C7 170.37(15) 3_666 .
C6 Li1 C2 58.71(8) 3_666 3_666
C6 Li1 C7 32.32(6) 3_666 3_666
C7 Li1 C2 102.38(12) . 3_666
C7 Li1 C2 35.38(7) . .
C7 Li1 C3 115.10(13) . 3_666
C7 Li1 C6 138.14(13) . 3_666
C7 Li1 C7 111.83(11) . 3_666
C8 Li1 C1 62.53(9) . .
C8 Li1 C2 60.39(9) . .
C8 Li1 C2 123.40(14) . 3_666
C8 Li1 C3 115.09(13) . 3_666
C8 Li1 C4 126.55(14) . 3_666
C8 Li1 C5 153.32(14) . 3_666
C8 Li1 C6 172.38(14) . 3_666
C8 Li1 C7 145.59(14) . 3_666
C8 Li1 C7 35.92(7) . .
C9 Li1 C1 36.56(7) . .
C9 Li1 C2 160.57(15) . 3_666
C9 Li1 C2 58.86(9) . .
C9 Li1 C3 144.37(15) . 3_666
C9 Li1 C4 130.87(14) . 3_666
C9 Li1 C5 128.95(14) . 3_666
C9 Li1 C6 139.11(15) . 3_666
C9 Li1 C7 155.69(14) . 3_666
C9 Li1 C7 59.51(9) . .
C9 Li1 C8 37.73(7) . .
C11 Si1 C10 110.64(8) . .
C11 Si1 C12 109.64(9) . .
C11 Si1 C13 108.93(9) . .
C12 Si1 C10 107.72(9) . .
C13 Si1 C10 109.57(8) . .
C13 Si1 C12 110.33(9) . .
C8 Si2 C14 111.01(8) . .
C8 Si2 C15 112.43(8) . .
C8 Si2 C16 110.95(8) . .
C15 Si2 C14 107.43(9) . .
C15 Si2 C16 109.18(9) . .
C16 Si2 C14 105.55(9) . .

loop_
_geom_bond_atom_site_label_1
_geom_bond_atom_site_label_2
_geom_bond_distance
_geom_bond_site_symmetry_2
C1 C2 1.422(2) .
C1 C9 1.409(2) .
C1 C10 1.506(2) .
C1 Li1 2.288(3) .
C2 C3 1.416(2) .
C2 C7 1.456(2) .
C2 Li1 2.408(3) .
C2 Li1 2.548(3) 3_666
C3 H3 1.0000 .
C3 C4 1.377(2) .
C3 Li1 2.399(3) 3_666
C4 H4 1.0000 .
C4 C5 1.416(2) .
C4 Li1 2.301(3) 3_666
C5 H5 1.0000 .
C5 C6 1.381(2) .
C5 Li1 2.349(3) 3_666
C6 H6 1.0000 .
C6 C7 1.418(2) .
C6 Li1 2.482(3) 3_666
C7 C8 1.433(2) .
C7 Li1 2.383(3) .
C7 Li1 2.597(3) 3_666
C8 C9 1.437(2) .
C8 Li1 2.244(3) .
C8 Si2 1.8605(16) .
C9 C17 1.487(2) .
C9 Li1 2.197(3) .
C10 H10A 0.9900 .
C10 H10B 0.9900 .
C10 Si1 1.8852(17) .
C11 H11A 0.9800 .
C11 H11B 0.9800 .
C11 H11C 0.9800 .
C11 Si1 1.8627(18) .
C12 H12A 0.9800 .
C12 H12B 0.9800 .
C12 H12C 0.9800 .
C12 Si1 1.8650(19) .
C13 H13A 0.9800 .
C13 H13B 0.9800 .
C13 H13C 0.9800 .
C13 Si1 1.8641(19) .
C14 H14A 0.9800 .
C14 H14B 0.9800 .
C14 H14C 0.9800 .
C14 Si2 1.8768(18) .
C15 H15A 0.9800 .
C15 H15B 0.9800 .
C15 H15C 0.9800 .
C15 Si2 1.8674(19) .
C16 H16A 0.9800 .
C16 H16B 0.9800 .
C16 H16C 0.9800 .
C16 Si2 1.8703(19) .
C17 C18 1.394(2) .
C17 C22 1.390(2) .
C18 H18 0.9500 .
C18 C19 1.385(2) .
C19 H19 0.9500 .
C19 C20 1.382(3) .
C20 H20 0.9500 .
C20 C21 1.384(3) .
C21 H21 0.9500 .
C21 C22 1.386(2) .
C22 H22 0.9500 .
Li1 C2 2.548(3) 3_666
Li1 C3 2.399(3) 3_666
Li1 C4 2.301(3) 3_666
Li1 C5 2.349(3) 3_666
Li1 C6 2.482(3) 3_666
Li1 C7 2.597(3) 3_666
